data_7233385
loop_
_publ_author_name
'He, Zimo'
'Zhao, Xi'
'Pan, Xinbo'
'Li, Yuanyuan'
'Wang, XiaoXiao'
'Xu, Haitao'
'Xu, Zhenliang'

_publ_section_title
;
 Ligand geometry controlling Zn-MOF partial structures for their catalytic
 performance in Knoevenagel condensation
;
_journal_issue 43
_journal_name_full 'RSC Advances'
_journal_page_first 25170
_journal_paper_doi 10.1039/C9RA04499J
_journal_volume 9
_journal_year 2019
_chemical_formula_sum 'C14 H19 N2 O6 Zn'
_chemical_formula_weight 376.68
_space_group_IT_number 15
_space_group_name_Hall '-C 2yc'
_space_group_name_H-M_alt 'C 1 2/c 1'
_symmetry_cell_setting monoclinic
_symmetry_space_group_name_Hall '-C 2yc'
_symmetry_space_group_name_H-M 'C 1 2/c 1'
_atom_sites_solution_hydrogens geom
_atom_sites_solution_primary direct
_atom_sites_solution_secondary difmap
_audit_creation_method SHELXL-97
_audit_update_record
;
2019-05-18 deposited with the CCDC.    2019-07-30 downloaded from the CCDC.
;
_cell_angle_alpha 90.00
_cell_angle_beta 105.708(18)
_cell_angle_gamma 90.00
_cell_formula_units_Z 8
_cell_length_a 17.23(3)
_cell_length_b 19.96(3)
_cell_length_c 9.432(15)
_cell_measurement_reflns_used 5528
_cell_measurement_temperature 296(2)
_cell_measurement_theta_max 27.62
_cell_measurement_theta_min 2.24
_cell_volume 3123(9)
_computing_cell_refinement 'Bruker SAINT'
_computing_data_collection 'Bruker APEX2'
_computing_data_reduction 'Bruker SAINT'
_computing_molecular_graphics 'Bruker SHELXTL'
_computing_publication_material 'Bruker SHELXTL'
_computing_structure_refinement 'SHELXL-97 (Sheldrick, 2008)'
_computing_structure_solution 'SHELXS-97 (Sheldrick, 2008)'
_diffrn_ambient_temperature 296(2)
_diffrn_measured_fraction_theta_full 0.997
_diffrn_measured_fraction_theta_max 0.997
_diffrn_measurement_device_type 'Bruker APEX-II CCD'
_diffrn_measurement_method '\f and \w scans'
_diffrn_radiation_monochromator graphite
_diffrn_radiation_source 'fine-focus sealed tube'
_diffrn_radiation_type MoK\a
_diffrn_radiation_wavelength 0.71073
_diffrn_reflns_av_R_equivalents 0.0239
_diffrn_reflns_av_sigmaI/netI 0.0265
_diffrn_reflns_limit_h_max 13
_diffrn_reflns_limit_h_min -20
_diffrn_reflns_limit_k_max 23
_diffrn_reflns_limit_k_min -23
_diffrn_reflns_limit_l_max 11
_diffrn_reflns_limit_l_min -10
_diffrn_reflns_number 7748
_diffrn_reflns_theta_full 25.05
_diffrn_reflns_theta_max 25.05
_diffrn_reflns_theta_min 2.04
_exptl_absorpt_coefficient_mu 1.606
_exptl_absorpt_correction_T_max 0.7947
_exptl_absorpt_correction_T_min 0.6897
_exptl_absorpt_correction_type multi-scan
_exptl_absorpt_process_details sadabs
_exptl_crystal_density_diffrn 1.602
_exptl_crystal_density_method 'not measured'
_exptl_crystal_F_000 1560
_exptl_crystal_size_max 0.25
_exptl_crystal_size_mid 0.23
_exptl_crystal_size_min 0.15
_refine_diff_density_max 1.078
_refine_diff_density_min -1.022
_refine_diff_density_rms 0.092
_refine_ls_extinction_method none
_refine_ls_goodness_of_fit_ref 1.162
_refine_ls_hydrogen_treatment constr
_refine_ls_matrix_type full
_refine_ls_number_parameters 208
_refine_ls_number_reflns 2764
_refine_ls_number_restraints 0
_refine_ls_restrained_S_all 1.162
_refine_ls_R_factor_all 0.0467
_refine_ls_R_factor_gt 0.0443
_refine_ls_shift/su_max 0.000
_refine_ls_shift/su_mean 0.000
_refine_ls_structure_factor_coef Fsqd
_refine_ls_weighting_details 'calc w=1/[\s^2^(Fo^2^)+(0.0398P)^2^+17.6237P] where P=(Fo^2^+2Fc^2^)/3'
_refine_ls_weighting_scheme calc
_refine_ls_wR_factor_gt 0.1178
_refine_ls_wR_factor_ref 0.1188
_reflns_number_gt 2590
_reflns_number_total 2764
_reflns_threshold_expression >2sigma(I)
_cod_data_source_file c9ra04499j2.cif
_cod_data_source_block 161018a_0m
_cod_depositor_comments
;
The following automatic conversions were performed:

'_symmetry_cell_setting' value 'Monoclinic' changed to 'monoclinic'
according to
/home/data/users/saulius/crontab/automatic-downloads/rss-feeds/RSC/lib/dictionaries/cif_core.dic
dictionary named 'cif_core.dic' version 2.4.2 from 2011-04-26.

Automatic conversion script
Id: cif_fix_values 4973 2017-02-22 13:04:09Z antanas 
;
_cod_original_cell_volume 3123(8)
_cod_original_sg_symbol_H-M C2/c
_cod_database_code 7233385

loop_
_symmetry_equiv_pos_as_xyz
'x, y, z'
'-x, y, -z+1/2'
'x+1/2, y+1/2, z'
'-x+1/2, y+1/2, -z+1/2'
'-x, -y, -z'
'x, -y, z-1/2'
'-x+1/2, -y+1/2, -z'
'x+1/2, -y+1/2, z-1/2'

loop_
_atom_site_label
_atom_site_type_symbol
_atom_site_fract_x
_atom_site_fract_y
_atom_site_fract_z
_atom_site_U_iso_or_equiv
_atom_site_adp_type
_atom_site_occupancy
_atom_site_symmetry_multiplicity
_atom_site_calc_flag
_atom_site_refinement_flags
Zn1 Zn 0.23358(2) 0.32092(2) 0.47365(5) 0.02599(17) Uani 1 1 d .
C1 C 0.3043(2) 0.2731(2) 0.7805(4) 0.0294(8) Uani 1 1 d .
C2 C 0.3393(2) 0.2888(2) 0.9462(4) 0.0280(8) Uani 1 1 d .
H2 H 0.2936 0.2998 0.9854 0.034 Uiso 1 1 calc R
C3 C 0.3830(2) 0.2292(2) 1.0353(5) 0.0355(9) Uani 1 1 d .
H3A H 0.3502 0.1894 1.0074 0.043 Uiso 1 1 calc R
H3B H 0.3888 0.2374 1.1390 0.043 Uiso 1 1 calc R
C4 C 0.4666(2) 0.2162(2) 1.0129(5) 0.0392(10) Uani 1 1 d .
H4A H 0.4933 0.1813 1.0803 0.047 Uiso 1 1 calc R
H4B H 0.4605 0.2002 0.9133 0.047 Uiso 1 1 calc R
C5 C 0.5189(2) 0.2792(2) 1.0389(4) 0.0285(8) Uani 1 1 d .
H5 H 0.5242 0.2934 1.1405 0.034 Uiso 1 1 calc R
C6 C 0.4747(2) 0.3356(2) 0.9381(5) 0.0337(9) Uani 1 1 d .
H6A H 0.5078 0.3756 0.9543 0.040 Uiso 1 1 calc R
H6B H 0.4655 0.3224 0.8360 0.040 Uiso 1 1 calc R
C7 C 0.3941(2) 0.3508(2) 0.9693(5) 0.0341(9) Uani 1 1 d .
H7A H 0.3672 0.3865 0.9045 0.041 Uiso 1 1 calc R
H7B H 0.4037 0.3663 1.0700 0.041 Uiso 1 1 calc R
C8 C 0.6043(2) 0.2685(2) 1.0242(4) 0.0331(9) Uani 1 1 d .
C9 C 0.1512(2) 0.43992(19) 0.3124(4) 0.0287(8) Uani 1 1 d .
H9 H 0.1208 0.4074 0.2514 0.034 Uiso 1 1 calc R
C10 C 0.1362(2) 0.5075(2) 0.2746(4) 0.0307(9) Uani 1 1 d .
C11 C 0.1824(3) 0.5553(2) 0.3679(5) 0.0392(10) Uani 1 1 d .
H11 H 0.1754 0.6006 0.3443 0.047 Uiso 1 1 calc R
C12 C 0.2388(3) 0.5356(2) 0.4958(5) 0.0411(10) Uani 1 1 d .
H12 H 0.2685 0.5673 0.5605 0.049 Uiso 1 1 calc R
C13 C 0.2501(2) 0.4680(2) 0.5251(5) 0.0354(9) Uani 1 1 d .
H13 H 0.2879 0.4547 0.6108 0.042 Uiso 1 1 calc R
C14 C 0.0745(3) 0.5274(2) 0.1410(5) 0.0386(10) Uani 1 1 d .
H14 H 0.0697 0.5723 0.1136 0.046 Uiso 1 1 calc R
N1 N 0.20801(19) 0.42042(16) 0.4333(4) 0.0274(7) Uani 1 1 d .
N2 N 0.0274(2) 0.48475(19) 0.0617(4) 0.0421(9) Uani 1 1 d .
O1 O 0.2779(2) 0.32276(16) 0.6981(3) 0.0492(9) Uani 1 1 d .
O2 O 0.3025(2) 0.21411(16) 0.7389(3) 0.0461(8) Uani 1 1 d .
O3 O 0.64921(18) 0.31920(18) 1.0408(4) 0.0534(9) Uani 1 1 d .
O4 O 0.62480(19) 0.21085(18) 0.9989(4) 0.0554(10) Uani 1 1 d .
O1W O 0.3832(6) 0.4495(5) 0.3369(11) 0.186(4) Uani 1 1 d .
O2W O 0.4797(16) 0.4990(6) 0.1544(17) 0.429(16) Uani 1 1 d .
H1WA H 0.3828 0.4158 0.3916 0.514 Uiso 1 1 d R
H1WB H 0.4044 0.4108 0.3472 0.514 Uiso 1 1 d R
H2WB H 0.4832 0.4597 0.1217 0.514 Uiso 1 1 d R
H2WA H 0.5294 0.4893 0.1871 0.514 Uiso 1 1 d R

loop_
_atom_site_aniso_label
_atom_site_aniso_U_11
_atom_site_aniso_U_22
_atom_site_aniso_U_33
_atom_site_aniso_U_23
_atom_site_aniso_U_13
_atom_site_aniso_U_12
Zn1 0.0184(2) 0.0232(2) 0.0321(3) 0.00503(18) -0.00046(18) 0.00098(16)
C1 0.0159(17) 0.038(2) 0.031(2) 0.0005(18) 0.0013(15) -0.0006(16)
C2 0.0180(17) 0.037(2) 0.030(2) -0.0008(17) 0.0071(15) 0.0009(16)
C3 0.0254(19) 0.043(2) 0.035(2) 0.0113(19) 0.0031(17) -0.0040(18)
C4 0.026(2) 0.033(2) 0.055(3) 0.010(2) 0.0046(19) 0.0037(17)
C5 0.0205(18) 0.038(2) 0.0262(19) -0.0018(17) 0.0040(15) 0.0009(16)
C6 0.0225(19) 0.036(2) 0.042(2) 0.0058(18) 0.0076(17) 0.0000(16)
C7 0.025(2) 0.034(2) 0.040(2) -0.0075(18) 0.0030(17) 0.0049(17)
C8 0.0199(19) 0.045(2) 0.031(2) 0.0003(18) 0.0015(15) 0.0043(18)
C9 0.028(2) 0.0241(19) 0.031(2) 0.0010(16) 0.0028(16) 0.0030(15)
C10 0.033(2) 0.027(2) 0.033(2) 0.0039(16) 0.0105(17) 0.0075(16)
C11 0.052(3) 0.0201(19) 0.048(3) 0.0026(18) 0.018(2) 0.0016(18)
C12 0.043(3) 0.032(2) 0.046(3) -0.006(2) 0.008(2) -0.0111(19)
C13 0.029(2) 0.038(2) 0.036(2) 0.0047(19) 0.0027(17) -0.0036(18)
C14 0.045(2) 0.031(2) 0.039(2) 0.0110(19) 0.009(2) 0.016(2)
N1 0.0251(16) 0.0238(16) 0.0308(17) 0.0041(13) 0.0030(13) 0.0004(13)
N2 0.043(2) 0.038(2) 0.039(2) 0.0140(17) -0.0003(17) 0.0131(17)
O1 0.059(2) 0.0438(19) 0.0342(17) 0.0050(14) -0.0060(15) 0.0135(16)
O2 0.054(2) 0.0348(18) 0.0389(17) -0.0055(14) -0.0058(15) -0.0022(15)
O3 0.0220(15) 0.054(2) 0.083(3) -0.0024(18) 0.0132(16) -0.0014(14)
O4 0.0261(16) 0.052(2) 0.088(3) -0.0167(19) 0.0156(17) 0.0060(15)
O1W 0.181(8) 0.185(9) 0.207(9) 0.084(7) 0.082(7) 0.037(7)
O2W 0.93(5) 0.187(12) 0.32(2) 0.001(11) 0.42(3) -0.084(19)

loop_
_atom_type_symbol
_atom_type_description
_atom_type_scat_dispersion_real
_atom_type_scat_dispersion_imag
_atom_type_scat_source
C C 0.0033 0.0016 'International Tables Vol C Tables 4.2.6.8 and 6.1.1.4'
H H 0.0000 0.0000 'International Tables Vol C Tables 4.2.6.8 and 6.1.1.4'
N N 0.0061 0.0033 'International Tables Vol C Tables 4.2.6.8 and 6.1.1.4'
O O 0.0106 0.0060 'International Tables Vol C Tables 4.2.6.8 and 6.1.1.4'
Zn Zn 0.2839 1.4301 'International Tables Vol C Tables 4.2.6.8 and 6.1.1.4'

loop_
_geom_angle_atom_site_label_1
_geom_angle_atom_site_label_2
_geom_angle_atom_site_label_3
_geom_angle
_geom_angle_site_symmetry_1
_geom_angle_site_symmetry_3
O1 Zn1 N1 100.13(13) . .
O1 Zn1 O4 88.97(17) . 8_455
N1 Zn1 O4 99.44(15) . 8_455
O1 Zn1 O2 160.91(13) . 7_556
N1 Zn1 O2 98.96(14) . 7_556
O4 Zn1 O2 87.91(16) 8_455 7_556
O1 Zn1 O3 88.35(17) . 2_656
N1 Zn1 O3 99.74(14) . 2_656
O4 Zn1 O3 160.81(15) 8_455 2_656
O2 Zn1 O3 88.44(16) 7_556 2_656
O1 Zn1 Zn1 80.78(9) . 7_556
N1 Zn1 Zn1 178.73(9) . 7_556
O4 Zn1 Zn1 79.67(12) 8_455 7_556
O2 Zn1 Zn1 80.14(11) 7_556 7_556
O3 Zn1 Zn1 81.15(10) 2_656 7_556
O2 C1 O1 125.2(4) . .
O2 C1 C2 118.8(4) . .
O1 C1 C2 116.0(4) . .
C3 C2 C7 110.8(3) . .
C3 C2 C1 113.3(4) . .
C7 C2 C1 111.3(3) . .
C3 C2 H2 107.0 . .
C7 C2 H2 107.0 . .
C1 C2 H2 107.0 . .
C2 C3 C4 113.4(3) . .
C2 C3 H3A 108.9 . .
C4 C3 H3A 108.9 . .
C2 C3 H3B 108.9 . .
C4 C3 H3B 108.9 . .
H3A C3 H3B 107.7 . .
C5 C4 C3 111.9(4) . .
C5 C4 H4A 109.2 . .
C3 C4 H4A 109.2 . .
C5 C4 H4B 109.2 . .
C3 C4 H4B 109.2 . .
H4A C4 H4B 107.9 . .
C4 C5 C8 114.2(4) . .
C4 C5 C6 109.4(3) . .
C8 C5 C6 112.0(3) . .
C4 C5 H5 106.9 . .
C8 C5 H5 106.9 . .
C6 C5 H5 106.9 . .
C7 C6 C5 110.6(3) . .
C7 C6 H6A 109.5 . .
C5 C6 H6A 109.5 . .
C7 C6 H6B 109.5 . .
C5 C6 H6B 109.5 . .
H6A C6 H6B 108.1 . .
C6 C7 C2 111.7(3) . .
C6 C7 H7A 109.3 . .
C2 C7 H7A 109.3 . .
C6 C7 H7B 109.3 . .
C2 C7 H7B 109.3 . .
H7A C7 H7B 107.9 . .
O4 C8 O3 124.8(4) . .
O4 C8 C5 118.4(4) . .
O3 C8 C5 116.8(4) . .
N1 C9 C10 122.4(4) . .
N1 C9 H9 118.8 . .
C10 C9 H9 118.8 . .
C11 C10 C9 117.7(4) . .
C11 C10 C14 121.0(4) . .
C9 C10 C14 121.3(4) . .
C12 C11 C10 120.2(4) . .
C12 C11 H11 119.9 . .
C10 C11 H11 119.9 . .
C13 C12 C11 118.6(4) . .
C13 C12 H12 120.7 . .
C11 C12 H12 120.7 . .
N1 C13 C12 122.4(4) . .
N1 C13 H13 118.8 . .
C12 C13 H13 118.8 . .
N2 C14 C10 121.6(4) . .
N2 C14 H14 119.2 . .
C10 C14 H14 119.2 . .
C9 N1 C13 118.6(4) . .
C9 N1 Zn1 120.6(3) . .
C13 N1 Zn1 120.7(3) . .
C14 N2 N2 111.8(5) . 5_565
C1 O1 Zn1 126.3(3) . .
C1 O2 Zn1 127.4(3) . 7_556
C8 O3 Zn1 125.9(3) . 2_656
C8 O4 Zn1 128.5(3) . 8_556
H1WA O1W H1WB 44.2 . .
O2W O2W H2WB 109.1 2_655 .
O2W O2W H2WA 62.8 2_655 .
H2WB O2W H2WA 76.0 . .

loop_
_geom_bond_atom_site_label_1
_geom_bond_atom_site_label_2
_geom_bond_distance
_geom_bond_site_symmetry_2
Zn1 O1 2.047(4) .
Zn1 N1 2.048(4) .
Zn1 O4 2.053(4) 8_455
Zn1 O2 2.054(4) 7_556
Zn1 O3 2.061(4) 2_656
Zn1 Zn1 2.903(4) 7_556
C1 O2 1.238(5) .
C1 O1 1.266(5) .
C1 C2 1.548(6) .
C2 C3 1.531(6) .
C2 C7 1.536(6) .
C2 H2 0.9800 .
C3 C4 1.533(6) .
C3 H3A 0.9700 .
C3 H3B 0.9700 .
C4 C5 1.528(6) .
C4 H4A 0.9700 .
C4 H4B 0.9700 .
C5 C8 1.530(6) .
C5 C6 1.537(6) .
C5 H5 0.9800 .
C6 C7 1.524(6) .
C6 H6A 0.9700 .
C6 H6B 0.9700 .
C7 H7A 0.9700 .
C7 H7B 0.9700 .
C8 O4 1.245(6) .
C8 O3 1.258(6) .
C9 N1 1.344(5) .
C9 C10 1.402(6) .
C9 H9 0.9300 .
C10 C11 1.393(6) .
C10 C14 1.466(6) .
C11 C12 1.385(7) .
C11 H11 0.9300 .
C12 C13 1.380(7) .
C12 H12 0.9300 .
C13 N1 1.356(6) .
C13 H13 0.9300 .
C14 N2 1.270(6) .
C14 H14 0.9300 .
N2 N2 1.422(7) 5_565
O2 Zn1 2.054(4) 7_556
O3 Zn1 2.061(4) 2_656
O4 Zn1 2.053(4) 8_556
O1W H1WA 0.8487 .
O1W H1WB 0.8490 .
O2W O2W 1.75(3) 2_655
O2W H2WB 0.8500 .
O2W H2WA 0.8500 .

loop_
_geom_hbond_atom_site_label_D
_geom_hbond_atom_site_label_H
_geom_hbond_atom_site_label_A
_geom_hbond_distance_DH
_geom_hbond_distance_HA
_geom_hbond_distance_DA
_geom_hbond_angle_DHA
_geom_hbond_site_symmetry_A
O1W H1WA O3 0.85 2.15 2.959(10) 159.3 2_656
O1W H1WA O3 0.85 2.15 2.959(10) 159.3 2_656
O2W H2WA O1W 0.85 1.77 2.54(2) 149.7 2_655
